data_7108593
loop_
_publ_author_name
'Jie-Peng Zhang'
'Ai-Xin Zhu'
'Xiao-Ming Chen'

_publ_section_title
;
 Single-crystal X-ray diffraction and Raman spectroscopy studies of
 isobaric N2 adsorption in SOD-type metal-organic zeolites
;
_journal_name_full Chem.Commun.
_journal_page_first 11395
_journal_paper_doi 10.1039/c2cc35544b
_journal_volume 48
_journal_year 2012
_chemical_formula_sum 'C8 H10 N11.64 Zn'
_chemical_formula_weight 334.61
_chemical_name_systematic
;
?
;
_space_group_IT_number 217
_symmetry_cell_setting cubic
_symmetry_space_group_name_Hall 'I -4 2 3'
_symmetry_space_group_name_H-M 'I -4 3 m'
_atom_sites_solution_hydrogens geom
_atom_sites_solution_primary direct
_atom_sites_solution_secondary difmap
_audit_creation_method SHELXL-97
_cell_angle_alpha 90.00
_cell_angle_beta 90.00
_cell_angle_gamma 90.00
_cell_formula_units_Z 12
_cell_length_a 17.120(2)
_cell_length_b 17.120(2)
_cell_length_c 17.120(2)
_cell_measurement_temperature 111(2)
_cell_volume 5017.8(10)
_computing_structure_refinement 'SHELXL-97 (Sheldrick, 1997)'
_computing_structure_solution 'SHELXS-97 (Sheldrick, 1990)'
_diffrn_ambient_temperature 111(2)
_diffrn_measured_fraction_theta_full 0.996
_diffrn_measured_fraction_theta_max 0.996
_diffrn_measurement_device_type CCD
_diffrn_measurement_method '/w scan'
_diffrn_radiation_monochromator graphite
_diffrn_radiation_source 'fine-focus sealed tube'
_diffrn_radiation_type MoK\a
_diffrn_radiation_wavelength 0.71073
_diffrn_reflns_av_R_equivalents 0.1309
_diffrn_reflns_av_sigmaI/netI 0.0686
_diffrn_reflns_limit_h_max 20
_diffrn_reflns_limit_h_min -21
_diffrn_reflns_limit_k_max 20
_diffrn_reflns_limit_k_min -12
_diffrn_reflns_limit_l_max 21
_diffrn_reflns_limit_l_min -18
_diffrn_reflns_number 7912
_diffrn_reflns_theta_full 26.00
_diffrn_reflns_theta_max 26.00
_diffrn_reflns_theta_min 2.38
_exptl_absorpt_coefficient_mu 1.479
_exptl_absorpt_correction_T_max 0.7563
_exptl_absorpt_correction_T_min 0.7464
_exptl_absorpt_correction_type multi-scan
_exptl_absorpt_process_details SADABS
_exptl_crystal_colour colorless
_exptl_crystal_density_diffrn 1.329
_exptl_crystal_density_method 'not measured'
_exptl_crystal_description block
_exptl_crystal_F_000 2034
_exptl_crystal_size_max 0.21
_exptl_crystal_size_mid 0.21
_exptl_crystal_size_min 0.20
_refine_diff_density_max 0.652
_refine_diff_density_min -0.628
_refine_diff_density_rms 0.120
_refine_ls_abs_structure_details 'Flack H D (1983), Acta Cryst. A39, 876-881'
_refine_ls_abs_structure_Flack 0.04(6)
_refine_ls_extinction_method none
_refine_ls_goodness_of_fit_ref 1.075
_refine_ls_hydrogen_treatment constr
_refine_ls_matrix_type full
_refine_ls_number_parameters 64
_refine_ls_number_reflns 954
_refine_ls_number_restraints 0
_refine_ls_restrained_S_all 1.075
_refine_ls_R_factor_all 0.0648
_refine_ls_R_factor_gt 0.0629
_refine_ls_shift/su_max 0.000
_refine_ls_shift/su_mean 0.000
_refine_ls_structure_factor_coef Fsqd
_refine_ls_weighting_details 'calc w=1/[\s^2^(Fo^2^)+(0.0805P)^2^+25.5610P] where P=(Fo^2^+2Fc^2^)/3'
_refine_ls_weighting_scheme calc
_refine_ls_wR_factor_gt 0.1586
_refine_ls_wR_factor_ref 0.1599
_reflns_number_gt 924
_reflns_number_total 954
_reflns_threshold_expression >2sigma(I)
_cod_data_source_file c2cc35544b.txt
_cod_data_source_block MAF-4_111K
_cod_original_cell_volume 5018.1(12)
_cod_original_sg_symbol_H-M I-43m
_cod_database_code 7108593

loop_
_symmetry_equiv_pos_as_xyz
'x, y, z'
'-x, -y, z'
'-x, y, -z'
'x, -y, -z'
'z, x, y'
'z, -x, -y'
'-z, -x, y'
'-z, x, -y'
'y, z, x'
'-y, z, -x'
'y, -z, -x'
'-y, -z, x'
'y, x, z'
'-y, -x, z'
'y, -x, -z'
'-y, x, -z'
'x, z, y'
'-x, z, -y'
'-x, -z, y'
'x, -z, -y'
'z, y, x'
'z, -y, -x'
'-z, y, -x'
'-z, -y, x'
'x+1/2, y+1/2, z+1/2'
'-x+1/2, -y+1/2, z+1/2'
'-x+1/2, y+1/2, -z+1/2'
'x+1/2, -y+1/2, -z+1/2'
'z+1/2, x+1/2, y+1/2'
'z+1/2, -x+1/2, -y+1/2'
'-z+1/2, -x+1/2, y+1/2'
'-z+1/2, x+1/2, -y+1/2'
'y+1/2, z+1/2, x+1/2'
'-y+1/2, z+1/2, -x+1/2'
'y+1/2, -z+1/2, -x+1/2'
'-y+1/2, -z+1/2, x+1/2'
'y+1/2, x+1/2, z+1/2'
'-y+1/2, -x+1/2, z+1/2'
'y+1/2, -x+1/2, -z+1/2'
'-y+1/2, x+1/2, -z+1/2'
'x+1/2, z+1/2, y+1/2'
'-x+1/2, z+1/2, -y+1/2'
'-x+1/2, -z+1/2, y+1/2'
'x+1/2, -z+1/2, -y+1/2'
'z+1/2, y+1/2, x+1/2'
'z+1/2, -y+1/2, -x+1/2'
'-z+1/2, y+1/2, -x+1/2'
'-z+1/2, -y+1/2, x+1/2'

loop_
_atom_site_label
_atom_site_type_symbol
_atom_site_fract_x
_atom_site_fract_y
_atom_site_fract_z
_atom_site_U_iso_or_equiv
_atom_site_adp_type
_atom_site_occupancy
_atom_site_symmetry_multiplicity
_atom_site_calc_flag
_atom_site_refinement_flags
_atom_site_disorder_assembly
_atom_site_disorder_group
Zn1 Zn 0.0000 0.2500 0.5000 0.0183(4) Uani 1 4 d S . .
C1 C 0.1270(3) 0.1270(3) 0.5093(8) 0.024(2) Uani 1 2 d S . .
N1 N 0.0890(3) 0.1819(3) 0.4679(3) 0.0218(11) Uani 1 1 d . . .
C2 C 0.1208(7) 0.1755(7) 0.3956(5) 0.072(3) Uani 1 1 d . . .
H2A H 0.1060 0.2058 0.3515 0.087 Uiso 1 1 calc R . .
C3 C 0.1091(12) 0.1091(12) 0.5925(9) 0.122(10) Uani 1 2 d S . .
H3A H 0.1416 0.1416 0.6265 0.182 Uiso 1 2 calc SR . .
H3B H 0.1199 0.0538 0.6029 0.182 Uiso 0.50 1 calc PR . .
H3C H 0.0538 0.1199 0.6029 0.182 Uiso 0.50 1 calc PR . .
N11 N 0.0000 0.0000 0.5267(15) 0.050(10) Uiso 0.37(4) 4 d SP . .
N21 N 0.2745(13) 0.2745(13) 0.4810(17) 0.073(8) Uiso 0.50 2 d SP A 1
N22 N 0.2814(16) 0.2814(16) 0.418(2) 0.094(10) Uiso 0.50 2 d SP A 1
N31 N 0.285(2) 0.285(2) 0.715(2) 0.09(2) Uiso 0.50 6 d SP B 1
N32 N 0.306(3) 0.306(3) 0.694(3) 0.077(16) Uiso 0.50 6 d SP B 1
N21' N 0.290(3) 0.290(3) 0.549(3) 0.128(18) Uiso 0.50 2 d SP C 2
N22' N 0.287(3) 0.337(4) 0.525(3) 0.13(2) Uiso 0.25 1 d P C 2
N31' N 0.179(4) 0.179(4) 0.821(4) 0.14(4) Uiso 0.50 6 d SP D 2
N32' N 0.156(5) 0.156(5) 0.844(5) 0.20(6) Uiso 0.50 6 d SP D 2
N41 N 0.254(2) 0.5000 0.5000 0.150(14) Uiso 0.80 4 d SP . .
N42 N 0.282(6) 0.539(4) 0.461(4) 0.27(6) Uiso 0.40 2 d SP . .
N51 N 0.479(5) 0.479(5) 0.479(5) 0.21(9) Uiso 0.50 6 d SP . .

loop_
_atom_site_aniso_label
_atom_site_aniso_U_11
_atom_site_aniso_U_22
_atom_site_aniso_U_33
_atom_site_aniso_U_23
_atom_site_aniso_U_13
_atom_site_aniso_U_12
Zn1 0.0187(4) 0.0174(6) 0.0187(4) 0.000 0.000 0.000
C1 0.027(2) 0.027(2) 0.017(6) -0.005(3) -0.005(3) 0.008(3)
N1 0.024(3) 0.021(2) 0.020(2) 0.0023(18) 0.0014(19) 0.002(2)
C2 0.089(7) 0.098(8) 0.030(4) 0.018(5) 0.030(4) 0.066(7)
C3 0.156(15) 0.156(15) 0.053(9) 0.054(10) 0.054(10) 0.146(17)

loop_
_atom_type_symbol
_atom_type_description
_atom_type_scat_dispersion_real
_atom_type_scat_dispersion_imag
_atom_type_scat_source
C C 0.0033 0.0016 'International Tables Vol C Tables 4.2.6.8 and 6.1.1.4'
H H 0.0000 0.0000 'International Tables Vol C Tables 4.2.6.8 and 6.1.1.4'
N N 0.0061 0.0033 'International Tables Vol C Tables 4.2.6.8 and 6.1.1.4'
Zn Zn 0.2839 1.4301 'International Tables Vol C Tables 4.2.6.8 and 6.1.1.4'

loop_
_geom_angle_atom_site_label_1
_geom_angle_atom_site_label_2
_geom_angle_atom_site_label_3
_geom_angle
_geom_angle_site_symmetry_1
_geom_angle_site_symmetry_3
N1 Zn1 N1 109.94(14) 48 3_556
N1 Zn1 N1 109.94(14) 48 .
N1 Zn1 N1 108.5(3) 3_556 .
N1 Zn1 N1 108.5(3) 48 46_455
N1 Zn1 N1 109.94(14) 3_556 46_455
N1 Zn1 N1 109.94(14) . 46_455
N1 C1 N1 113.3(11) 13 .
N1 C1 C3 123.3(5) 13 .
N1 C1 C3 123.3(5) . .
C1 N1 C2 103.4(7) . .
C1 N1 Zn1 129.1(6) . .
C2 N1 Zn1 127.2(5) . .
C2 C2 N1 109.9(4) 13 .
N22' N21' N22' 86(10) . 13
N21' N22' N22' 47(5) . 13
N42 N41 N42 128(10) . 4_566
N41 N42 N42 26(6) . 4_566
N51 N51 N51 60.00(2) 4_566 2_665
N51 N51 N51 60.000(11) 4_566 3_656
N51 N51 N51 60.000(2) 2_665 3_656

loop_
_geom_bond_atom_site_label_1
_geom_bond_atom_site_label_2
_geom_bond_distance
_geom_bond_site_symmetry_2
Zn1 N1 1.997(5) 48
Zn1 N1 1.997(5) 3_556
Zn1 N1 1.997(5) .
Zn1 N1 1.997(5) 46_455
C1 N1 1.346(8) 13
C1 N1 1.346(8) .
C1 C3 1.489(18) .
N1 C2 1.356(9) .
C2 C2 1.325(18) 13
N11 N11 0.92(5) 3_556
N21 N22 1.09(5) .
N31 N32 0.60(9) .
N21' N22' 0.89(6) .
N21' N22' 0.89(6) 13
N22' N22' 1.22(11) 13
N31' N32' 0.67(19) .
N41 N42 1.06(10) .
N41 N42 1.06(10) 4_566
N42 N42 1.9(2) 4_566
N51 N51 1.0(2) 4_566
N51 N51 1.0(2) 2_665
N51 N51 1.0(2) 3_656
